data_7248844
loop_
_publ_author_name
'Peng, Yanhong'
'Wang, Taoyu'
'Gao, Congli'
'Li, Fengcai'
'Li, Xi-Li'

_publ_section_title
;
 Two chiral lanthanide PrIII and HoIII complexes: NIR luminescence and
 nonlinear optical properties
;
_journal_issue 28
_journal_name_full CrystEngComm
_journal_page_first 3867
_journal_page_last 3873
_journal_paper_doi 10.1039/D4CE00421C
_journal_volume 26
_journal_year 2024
_chemical_absolute_configuration rmad
_chemical_formula_moiety 'C62 H51 Ho N2 O6'
_chemical_formula_sum 'C62 H51 Ho N2 O6'
_chemical_formula_weight 1084.97
_space_group_crystal_system monoclinic
_space_group_IT_number 4
_space_group_name_Hall 'P 2yb'
_space_group_name_H-M_alt 'P 1 21 1'
_atom_sites_solution_hydrogens geom
_audit_creation_method SHELXL-2014/7
_audit_update_record
;
2024-04-26 deposited with the CCDC.	2024-06-12 downloaded from the CCDC.
;
_cell_angle_alpha 90
_cell_angle_beta 92.003(5)
_cell_angle_gamma 90
_cell_formula_units_Z 2
_cell_length_a 9.5036(4)
_cell_length_b 20.7058(8)
_cell_length_c 12.7856(9)
_cell_measurement_reflns_used 4799
_cell_measurement_temperature 293(2)
_cell_measurement_theta_max 26.3137
_cell_measurement_theta_min 3.2760
_cell_volume 2514.4(2)
_computing_cell_refinement APEX2
_computing_data_collection 'APEX2 (Bruker, 2013)'
_computing_data_reduction APEX2
_computing_structure_refinement 'SHELXL-2014/7 (Sheldrick, 2014)'
_computing_structure_solution 'SHELXS (Bruker, 2000)'
_diffrn_ambient_temperature 293(2)
_diffrn_measured_fraction_theta_full 0.997
_diffrn_measured_fraction_theta_max 0.997
_diffrn_measurement_device_type 'PHOTON 100 CMOS detector'
_diffrn_measurement_method 'omega scan'
_diffrn_radiation_type MoK\a
_diffrn_radiation_wavelength 0.71073
_diffrn_reflns_av_R_equivalents 0.0233
_diffrn_reflns_av_unetI/netI 0.0537
_diffrn_reflns_Laue_measured_fraction_full 0.997
_diffrn_reflns_Laue_measured_fraction_max 0.997
_diffrn_reflns_limit_h_max 11
_diffrn_reflns_limit_h_min -11
_diffrn_reflns_limit_k_max 24
_diffrn_reflns_limit_k_min -16
_diffrn_reflns_limit_l_max 15
_diffrn_reflns_limit_l_min -10
_diffrn_reflns_number 9303
_diffrn_reflns_point_group_measured_fraction_full 0.721
_diffrn_reflns_point_group_measured_fraction_max 0.721
_diffrn_reflns_theta_full 25.099
_diffrn_reflns_theta_max 25.099
_diffrn_reflns_theta_min 3.283
_exptl_absorpt_coefficient_mu 1.629
_exptl_absorpt_correction_T_max 0.746
_exptl_absorpt_correction_T_min 0.706
_exptl_absorpt_correction_type multi-scan
_exptl_absorpt_process_details 'SADABS; Bruker, 2012'
_exptl_crystal_density_diffrn 1.433
_exptl_crystal_description block
_exptl_crystal_F_000 1104
_exptl_crystal_size_max 0.22
_exptl_crystal_size_mid 0.20
_exptl_crystal_size_min 0.18
_exptl_transmission_factor_max 0.736
_exptl_transmission_factor_min 0.652
_refine_diff_density_max 1.082
_refine_diff_density_min -0.558
_refine_diff_density_rms 0.059
_refine_ls_abs_structure_details
;
 Classical Flack method preferred over Parsons because s.u. lower.
;
_refine_ls_abs_structure_Flack 0.002(8)
_refine_ls_extinction_method none
_refine_ls_goodness_of_fit_ref 1.024
_refine_ls_hydrogen_treatment constr
_refine_ls_matrix_type full
_refine_ls_number_parameters 642
_refine_ls_number_reflns 6462
_refine_ls_number_restraints 1
_refine_ls_restrained_S_all 1.024
_refine_ls_R_factor_all 0.0376
_refine_ls_R_factor_gt 0.0288
_refine_ls_shift/su_max 0.002
_refine_ls_shift/su_mean 0.000
_refine_ls_structure_factor_coef Fsqd
_refine_ls_weighting_details 'w=1/[\s^2^(Fo^2^)+(0.0114P)^2^] where P=(Fo^2^+2Fc^2^)/3'
_refine_ls_weighting_scheme calc
_refine_ls_wR_factor_gt 0.0432
_refine_ls_wR_factor_ref 0.0440
_reflns_Friedel_coverage 0.403
_reflns_Friedel_fraction_full 0.427
_reflns_Friedel_fraction_max 0.427
_reflns_number_gt 5435
_reflns_number_total 6462
_reflns_threshold_expression 'I > 2\s(I)'
_cod_data_source_file d4ce00421c2.cif
_cod_data_source_block 100308a
_cod_depositor_comments 'Adding full bibliography for 7248843--7248844.cif.'
_cod_original_sg_symbol_H-M 'P 21'
_cod_database_code 7248844
_shelx_shelxl_version_number 2014/7
_shelx_space_group_comment
;
The symmetry employed for this shelxl refinement is uniquely defined
by the following loop, which should always be used as a source of
symmetry information in preference to the above space-group names.
They are only intended as comments.
;
_shelx_estimated_absorpt_t_min 0.663
_shelx_estimated_absorpt_t_max 0.729

loop_
_space_group_symop_operation_xyz
'x, y, z'
'-x, y+1/2, -z'

loop_
_atom_site_label
_atom_site_type_symbol
_atom_site_fract_x
_atom_site_fract_y
_atom_site_fract_z
_atom_site_U_iso_or_equiv
_atom_site_adp_type
_atom_site_occupancy
_atom_site_site_symmetry_order
_atom_site_calc_flag
_atom_site_refinement_flags_posn
_atom_site_refinement_flags_adp
_atom_site_refinement_flags_occupancy
_atom_site_disorder_assembly
_atom_site_disorder_group
C1 C 0.4426(7) 0.0667(3) 0.4674(5) 0.0432(16) Uani 1 1 d . . . . .
C2 C 0.4128(6) 0.0587(3) 0.5817(5) 0.0450(16) Uani 1 1 d . . . . .
C3 C 0.4678(6) 0.1013(7) 0.6529(4) 0.0601(15) Uani 1 1 d . . . . .
H3 H 0.5264 0.1342 0.6309 0.072 Uiso 1 1 calc R U . . .
C4 C 0.4376(7) 0.0965(7) 0.7583(5) 0.082(2) Uani 1 1 d . . . . .
H4 H 0.4783 0.1253 0.8061 0.098 Uiso 1 1 calc R U . . .
C5 C 0.3511(10) 0.0510(4) 0.7911(6) 0.092(3) Uani 1 1 d . . . . .
H5 H 0.3261 0.0498 0.8608 0.110 Uiso 1 1 calc R U . . .
C6 C 0.2991(9) 0.0059(4) 0.7225(6) 0.095(3) Uani 1 1 d . . . . .
H6 H 0.2444 -0.0278 0.7467 0.113 Uiso 1 1 calc R U . . .
C7 C 0.3264(8) 0.0097(3) 0.6178(5) 0.068(2) Uani 1 1 d . . . . .
H7 H 0.2873 -0.0204 0.5712 0.082 Uiso 1 1 calc R U . . .
C8 C 0.3579(7) 0.0359(3) 0.3908(5) 0.0464(17) Uani 1 1 d . . . . .
H8 H 0.2870 0.0090 0.4140 0.056 Uiso 1 1 calc R U . . .
C9 C 0.3700(6) 0.0416(3) 0.2850(5) 0.0388(16) Uani 1 1 d . . . . .
C10 C 0.2660(8) 0.0096(3) 0.2116(6) 0.0382(19) Uani 1 1 d . . . . .
C11 C 0.1410(8) -0.0139(4) 0.2433(7) 0.054(2) Uani 1 1 d . . . . .
H11 H 0.1173 -0.0094 0.3129 0.065 Uiso 1 1 calc R U . . .
C12 C 0.0490(8) -0.0443(4) 0.1740(8) 0.073(2) Uani 1 1 d . . . . .
H12 H -0.0364 -0.0601 0.1965 0.087 Uiso 1 1 calc R U . . .
C13 C 0.0840(10) -0.0511(4) 0.0714(9) 0.079(3) Uani 1 1 d . . . . .
H13 H 0.0220 -0.0719 0.0247 0.095 Uiso 1 1 calc R U . . .
C14 C 0.2068(12) -0.0282(5) 0.0371(8) 0.068(3) Uani 1 1 d . . . . .
H14 H 0.2297 -0.0325 -0.0327 0.081 Uiso 1 1 calc R U . . .
C15 C 0.2988(8) 0.0024(3) 0.1088(7) 0.0485(19) Uani 1 1 d . . . . .
H15 H 0.3843 0.0181 0.0863 0.058 Uiso 1 1 calc R U . . .
C16 C 0.6591(7) -0.0570(3) 0.3175(5) 0.0403(17) Uani 1 1 d . . . . .
C17 C 0.6281(6) -0.1132(3) 0.3887(5) 0.0396(15) Uani 1 1 d . . . . .
C18 C 0.5855(8) -0.1022(3) 0.4887(5) 0.060(2) Uani 1 1 d . . . . .
H18 H 0.5794 -0.0601 0.5135 0.073 Uiso 1 1 calc R U . . .
C19 C 0.5518(8) -0.1529(4) 0.5523(5) 0.072(2) Uani 1 1 d . . . . .
H19 H 0.5241 -0.1447 0.6201 0.087 Uiso 1 1 calc R U . . .
C20 C 0.5583(8) -0.2146(4) 0.5179(7) 0.069(2) Uani 1 1 d . . . . .
H20 H 0.5333 -0.2486 0.5609 0.083 Uiso 1 1 calc R U . . .
C21 C 0.6015(9) -0.2257(3) 0.4210(7) 0.079(3) Uani 1 1 d . . . . .
H21 H 0.6081 -0.2680 0.3972 0.095 Uiso 1 1 calc R U . . .
C22 C 0.6361(9) -0.1756(3) 0.3558(6) 0.071(2) Uani 1 1 d . . . . .
H22 H 0.6652 -0.1845 0.2887 0.085 Uiso 1 1 calc R U . . .
C23 C 0.6479(7) -0.0646(3) 0.2103(5) 0.0373(16) Uani 1 1 d . . . . .
H23 H 0.6105 -0.1033 0.1851 0.045 Uiso 1 1 calc R U . . .
C24 C 0.6883(10) -0.0188(4) 0.1365(9) 0.036(3) Uani 1 1 d . . . . .
C25 C 0.6774(11) -0.0344(5) 0.0213(9) 0.044(3) Uani 1 1 d . . . . .
C26 C 0.5893(8) -0.0809(4) -0.0207(6) 0.0569(19) Uani 1 1 d . . . . .
H26 H 0.5327 -0.1047 0.0230 0.068 Uiso 1 1 calc R U . . .
C27 C 0.5838(9) -0.0926(4) -0.1241(7) 0.071(2) Uani 1 1 d . . . . .
H27 H 0.5180 -0.1217 -0.1520 0.085 Uiso 1 1 calc R U . . .
C28 C 0.6735(15) -0.0623(8) -0.1884(11) 0.100(5) Uani 1 1 d . . . . .
H28 H 0.6736 -0.0731 -0.2590 0.120 Uiso 1 1 calc R U . . .
C29 C 0.7633(14) -0.0162(6) -0.1497(10) 0.100(4) Uani 1 1 d . . . . .
H29 H 0.8223 0.0056 -0.1941 0.119 Uiso 1 1 calc R U . . .
C30 C 0.7662(10) -0.0019(4) -0.0431(8) 0.072(3) Uani 1 1 d . . . . .
H30 H 0.8275 0.0293 -0.0159 0.086 Uiso 1 1 calc R U . . .
C31 C 0.6976(10) 0.2244(5) 0.1390(9) 0.039(3) Uani 1 1 d . . . . .
C32 C 0.6985(9) 0.2391(5) 0.0244(10) 0.039(3) Uani 1 1 d . . . . .
C33 C 0.7027(9) 0.1879(4) -0.0466(9) 0.062(3) Uani 1 1 d . . . . .
H33 H 0.7022 0.1457 -0.0219 0.074 Uiso 1 1 calc R U . . .
C34 C 0.7076(11) 0.1989(6) -0.1521(10) 0.081(3) Uani 1 1 d . . . . .
H34 H 0.7143 0.1640 -0.1974 0.098 Uiso 1 1 calc R U . . .
C35 C 0.7029(11) 0.2597(8) -0.1921(9) 0.086(5) Uani 1 1 d . . . . .
H35 H 0.7034 0.2663 -0.2640 0.103 Uiso 1 1 calc R U . . .
C36 C 0.6974(9) 0.3123(4) -0.1241(6) 0.068(2) Uani 1 1 d . . . . .
H36 H 0.6944 0.3543 -0.1499 0.082 Uiso 1 1 calc R U . . .
C37 C 0.6965(7) 0.3008(3) -0.0176(6) 0.0522(19) Uani 1 1 d . . . . .
H37 H 0.6946 0.3359 0.0277 0.063 Uiso 1 1 calc R U . . .
C38 C 0.7512(7) 0.2700(3) 0.2111(6) 0.0419(17) Uani 1 1 d . . . . .
H38 H 0.7784 0.3100 0.1860 0.050 Uiso 1 1 calc R U . . .
C39 C 0.7659(7) 0.2586(3) 0.3181(6) 0.0446(18) Uani 1 1 d . . . . .
C40 C 0.8413(6) 0.3052(3) 0.3892(5) 0.0440(16) Uani 1 1 d . . . . .
C41 C 0.9275(8) 0.3525(3) 0.3511(6) 0.068(2) Uani 1 1 d . . . . .
H41 H 0.9354 0.3567 0.2792 0.081 Uiso 1 1 calc R U . . .
C42 C 1.0025(10) 0.3939(4) 0.4168(9) 0.084(3) Uani 1 1 d . . . . .
H42 H 1.0617 0.4249 0.3894 0.101 Uiso 1 1 calc R U . . .
C43 C 0.9889(9) 0.3888(4) 0.5225(9) 0.084(3) Uani 1 1 d . . . . .
H43 H 1.0375 0.4169 0.5675 0.101 Uiso 1 1 calc R U . . .
C44 C 0.9049(11) 0.3429(5) 0.5614(8) 0.103(4) Uani 1 1 d . . . . .
H44 H 0.8963 0.3389 0.6333 0.124 Uiso 1 1 calc R U . . .
C45 C 0.8318(8) 0.3019(4) 0.4942(6) 0.077(2) Uani 1 1 d . . . . .
H45 H 0.7736 0.2707 0.5223 0.092 Uiso 1 1 calc R U . . .
C46 C 0.8427(7) 0.0851(3) 0.5541(5) 0.060(3) Uani 1 1 d . . . . .
H46 H 0.7596 0.0623 0.5627 0.072 Uiso 1 1 calc R U . . .
C47 C 0.9224(8) 0.0996(8) 0.6421(5) 0.080(2) Uani 1 1 d . . . . .
H47 H 0.8938 0.0873 0.7080 0.096 Uiso 1 1 calc R U . . .
C48 C 1.0451(9) 0.1327(4) 0.6306(7) 0.099(3) Uani 1 1 d . . . . .
H48 H 1.1023 0.1434 0.6886 0.119 Uiso 1 1 calc R U . . .
C49 C 1.0822(8) 0.1500(4) 0.5316(6) 0.083(3) Uani 1 1 d . . . . .
H49 H 1.1648 0.1731 0.5223 0.099 Uiso 1 1 calc R U . . .
C50 C 0.9974(7) 0.1332(3) 0.4458(5) 0.0498(17) Uani 1 1 d . . . . .
C51 C 1.0345(6) 0.1483(3) 0.3373(5) 0.0425(16) Uani 1 1 d . . . . .
C52 C 1.1549(6) 0.1818(3) 0.3156(6) 0.0515(19) Uani 1 1 d . . . . .
H52 H 1.2136 0.1973 0.3697 0.062 Uiso 1 1 calc R U . . .
C53 C 0.9797(6) 0.1351(2) 0.1617(5) 0.0398(15) Uani 1 1 d . . . . .
H53 H 0.9202 0.1185 0.1090 0.048 Uiso 1 1 calc R U . . .
C54 C 1.1005(7) 0.1675(3) 0.1324(5) 0.0436(17) Uani 1 1 d . . . . .
C55 C 1.1877(9) 0.1921(4) 0.2128(8) 0.048(2) Uani 1 1 d . . . . .
C56 C 1.3112(7) 0.2327(4) 0.1802(7) 0.063(2) Uani 1 1 d . . . . .
H56A H 1.3979 0.2142 0.2091 0.076 Uiso 1 1 calc R U . . .
H56B H 1.3022 0.2760 0.2081 0.076 Uiso 1 1 calc R U . . .
C57 C 1.3182(9) 0.2360(4) 0.0614(8) 0.065(3) Uani 1 1 d . . . . .
H57 H 1.3986 0.2601 0.0355 0.078 Uiso 1 1 calc R U . . .
C58 C 1.1388(8) 0.1787(3) 0.0220(6) 0.065(2) Uani 1 1 d . . . . .
H58 H 1.0796 0.1580 -0.0327 0.079 Uiso 1 1 calc R U . . .
C59 C 1.3017(8) 0.1674(4) 0.0181(8) 0.098(3) Uani 1 1 d . . . . .
H59A H 1.3373 0.1339 0.0650 0.117 Uiso 1 1 calc R U . . .
H59B H 1.3360 0.1619 -0.0519 0.117 Uiso 1 1 calc R U . . .
C60 C 1.1728(10) 0.2535(5) 0.0075(8) 0.061(3) Uani 1 1 d . . . . .
C61 C 1.0804(7) 0.3013(4) 0.0612(6) 0.071(2) Uani 1 1 d . . . . .
H61A H 1.1229 0.3433 0.0596 0.107 Uiso 1 1 calc R U . . .
H61B H 1.0695 0.2883 0.1325 0.107 Uiso 1 1 calc R U . . .
H61C H 0.9897 0.3027 0.0257 0.107 Uiso 1 1 calc R U . . .
C62 C 1.1827(9) 0.2702(4) -0.1069(6) 0.101(3) Uani 1 1 d . . . . .
H62A H 1.0900 0.2709 -0.1392 0.151 Uiso 1 1 calc R U . . .
H62B H 1.2388 0.2383 -0.1407 0.151 Uiso 1 1 calc R U . . .
H62C H 1.2256 0.3119 -0.1136 0.151 Uiso 1 1 calc R U . . .
Ho1 Ho 0.69161(2) 0.10131(3) 0.30508(2) 0.03566(7) Uani 1 1 d . . . . .
N1 N 0.8753(4) 0.1011(5) 0.4568(3) 0.0436(10) Uani 1 1 d . . . . .
N2 N 0.9441(5) 0.12628(19) 0.2604(4) 0.0387(13) Uani 1 1 d . . . . .
O1 O 0.4686(4) 0.07324(16) 0.2444(3) 0.0434(11) Uani 1 1 d . . . . .
O2 O 0.5472(3) 0.1033(4) 0.4474(2) 0.0470(8) Uani 1 1 d . . . . .
O3 O 0.6970(6) -0.0051(3) 0.3633(6) 0.0400(18) Uani 1 1 d . . . . .
O4 O 0.7350(5) 0.0371(2) 0.1608(4) 0.0431(13) Uani 1 1 d . . . . .
O5 O 0.7230(6) 0.2074(3) 0.3627(6) 0.0449(18) Uani 1 1 d . . . . .
O6 O 0.6569(5) 0.1682(2) 0.1633(4) 0.0439(13) Uani 1 1 d . . . . .

loop_
_atom_site_aniso_label
_atom_site_aniso_U_11
_atom_site_aniso_U_22
_atom_site_aniso_U_33
_atom_site_aniso_U_23
_atom_site_aniso_U_13
_atom_site_aniso_U_12
C1 0.047(4) 0.034(3) 0.050(4) 0.006(3) 0.015(4) 0.006(3)
C2 0.054(4) 0.039(4) 0.043(4) 0.002(3) 0.017(4) 0.003(3)
C3 0.069(4) 0.052(3) 0.060(4) 0.000(11) 0.023(3) -0.005(9)
C4 0.107(5) 0.090(6) 0.050(4) -0.031(8) 0.021(4) -0.022(9)
C5 0.129(8) 0.094(6) 0.055(6) 0.002(5) 0.033(6) -0.032(6)
C6 0.139(8) 0.086(6) 0.061(6) 0.004(5) 0.038(6) -0.055(6)
C7 0.091(6) 0.072(5) 0.042(5) -0.008(4) 0.017(4) -0.028(5)
C8 0.049(4) 0.044(4) 0.047(4) 0.013(3) 0.016(4) -0.014(3)
C9 0.032(3) 0.031(3) 0.055(5) 0.002(3) 0.011(4) 0.004(3)
C10 0.038(5) 0.031(4) 0.046(5) 0.005(3) 0.002(4) 0.005(4)
C11 0.037(5) 0.057(5) 0.069(6) 0.007(5) -0.002(4) 0.000(4)
C12 0.049(5) 0.066(5) 0.103(7) 0.003(5) -0.012(5) -0.014(4)
C13 0.081(7) 0.048(5) 0.105(9) -0.010(6) -0.043(6) -0.013(5)
C14 0.093(8) 0.052(6) 0.056(7) -0.004(5) -0.021(6) -0.005(6)
C15 0.055(5) 0.037(4) 0.053(5) 0.011(4) 0.003(4) -0.005(4)
C16 0.032(4) 0.037(4) 0.052(5) 0.001(4) 0.006(4) -0.003(3)
C17 0.040(4) 0.032(4) 0.047(4) -0.001(3) 0.005(3) 0.000(3)
C18 0.091(6) 0.037(4) 0.053(5) 0.001(4) 0.011(4) -0.010(4)
C19 0.111(7) 0.058(5) 0.050(5) 0.017(4) 0.021(5) -0.001(5)
C20 0.073(6) 0.052(5) 0.082(7) 0.028(5) -0.004(5) -0.010(4)
C21 0.125(7) 0.031(4) 0.084(7) 0.011(4) 0.014(6) -0.008(5)
C22 0.114(6) 0.044(4) 0.057(5) -0.003(4) 0.017(5) -0.009(4)
C23 0.045(4) 0.026(3) 0.041(4) -0.004(3) 0.006(4) 0.000(3)
C24 0.034(6) 0.025(6) 0.051(8) 0.003(6) 0.006(5) -0.001(4)
C25 0.057(6) 0.032(6) 0.045(7) 0.002(5) 0.011(6) 0.002(5)
C26 0.070(5) 0.061(5) 0.041(5) -0.006(4) 0.007(4) -0.004(5)
C27 0.086(6) 0.068(6) 0.059(6) -0.014(5) 0.002(5) 0.004(5)
C28 0.164(13) 0.086(11) 0.050(10) -0.016(7) -0.005(10) -0.018(9)
C29 0.161(12) 0.090(9) 0.050(8) 0.012(6) 0.043(8) -0.014(8)
C30 0.117(8) 0.050(5) 0.051(6) 0.001(5) 0.022(6) -0.016(5)
C31 0.028(6) 0.046(7) 0.044(8) 0.007(6) 0.001(5) 0.000(5)
C32 0.021(4) 0.043(6) 0.051(7) 0.006(6) -0.002(4) -0.004(4)
C33 0.081(7) 0.045(5) 0.059(6) -0.001(4) -0.004(5) -0.009(4)
C34 0.109(8) 0.080(7) 0.055(7) -0.009(6) 0.003(6) -0.008(6)
C35 0.116(10) 0.109(13) 0.033(8) -0.004(7) 0.009(8) -0.040(8)
C36 0.088(6) 0.062(5) 0.055(6) 0.016(5) 0.003(5) -0.023(5)
C37 0.055(5) 0.051(4) 0.051(5) 0.007(4) 0.002(4) -0.006(4)
C38 0.049(4) 0.023(3) 0.054(5) 0.005(3) 0.011(4) -0.008(3)
C39 0.044(5) 0.024(4) 0.066(5) -0.012(4) 0.009(4) 0.004(4)
C40 0.042(4) 0.033(3) 0.057(5) -0.007(3) 0.006(4) -0.001(3)
C41 0.084(5) 0.060(5) 0.059(5) -0.014(4) 0.006(4) -0.027(5)
C42 0.092(7) 0.061(6) 0.101(9) -0.021(6) 0.019(7) -0.034(5)
C43 0.071(6) 0.078(6) 0.104(8) -0.042(6) -0.003(6) -0.011(5)
C44 0.125(9) 0.119(9) 0.064(7) -0.026(6) 0.001(7) -0.059(8)
C45 0.096(6) 0.073(5) 0.062(6) -0.010(5) 0.007(5) -0.032(5)
C46 0.062(4) 0.067(8) 0.052(4) 0.015(4) 0.012(4) -0.015(4)
C47 0.093(5) 0.102(6) 0.046(4) 0.019(11) 0.003(4) -0.016(10)
C48 0.093(6) 0.135(9) 0.068(6) 0.011(6) -0.009(5) -0.028(6)
C49 0.063(5) 0.122(7) 0.062(6) 0.003(5) -0.016(5) -0.032(5)
C50 0.042(4) 0.050(4) 0.058(5) 0.004(4) 0.005(4) 0.003(3)
C51 0.039(4) 0.038(4) 0.051(4) 0.000(3) 0.002(4) 0.000(3)
C52 0.034(4) 0.062(5) 0.059(5) 0.004(4) -0.001(4) -0.010(4)
C53 0.052(4) 0.026(3) 0.043(4) -0.011(3) 0.015(3) -0.002(3)
C54 0.043(4) 0.034(4) 0.056(5) 0.005(3) 0.021(4) 0.001(3)
C55 0.034(5) 0.036(5) 0.073(7) 0.010(4) 0.015(5) -0.004(4)
C56 0.031(4) 0.059(5) 0.101(8) 0.019(6) 0.012(4) 0.000(4)
C57 0.045(5) 0.050(5) 0.103(8) 0.017(5) 0.040(5) 0.001(4)
C58 0.083(6) 0.056(5) 0.059(5) -0.003(4) 0.027(5) -0.011(4)
C59 0.089(6) 0.068(5) 0.142(9) 0.012(6) 0.085(7) 0.002(5)
C60 0.064(6) 0.062(6) 0.058(6) 0.014(5) 0.016(5) -0.014(5)
C61 0.050(4) 0.055(5) 0.109(7) 0.031(5) 0.014(5) 0.017(4)
C62 0.119(7) 0.095(6) 0.090(7) 0.027(6) 0.024(6) -0.040(6)
Ho1 0.03748(12) 0.02903(11) 0.04101(13) -0.0001(3) 0.00899(10) -0.0081(3)
N1 0.045(2) 0.038(2) 0.048(3) 0.015(6) 0.009(2) 0.008(6)
N2 0.039(3) 0.032(3) 0.046(3) 0.000(2) 0.010(3) -0.002(2)
O1 0.036(2) 0.050(3) 0.044(3) 0.0041(19) 0.004(2) -0.009(2)
O2 0.0481(19) 0.0455(19) 0.048(2) 0.002(6) 0.0126(17) -0.002(5)
O3 0.052(4) 0.021(3) 0.047(5) -0.003(3) 0.006(3) -0.003(3)
O4 0.053(3) 0.030(3) 0.048(3) -0.006(2) 0.019(3) -0.005(3)
O5 0.050(4) 0.035(4) 0.049(5) -0.008(4) 0.004(3) -0.001(3)
O6 0.041(3) 0.034(3) 0.057(3) -0.001(2) 0.009(3) -0.011(3)

loop_
_atom_type_symbol
_atom_type_description
_atom_type_scat_dispersion_real
_atom_type_scat_dispersion_imag
_atom_type_scat_source
C C 0.0033 0.0016 'International Tables Vol C Tables 4.2.6.8 and 6.1.1.4'
H H 0.0000 0.0000 'International Tables Vol C Tables 4.2.6.8 and 6.1.1.4'
N N 0.0061 0.0033 'International Tables Vol C Tables 4.2.6.8 and 6.1.1.4'
O O 0.0106 0.0060 'International Tables Vol C Tables 4.2.6.8 and 6.1.1.4'
Ho Ho -0.2175 4.6783 'International Tables Vol C Tables 4.2.6.8 and 6.1.1.4'

loop_
_geom_angle_atom_site_label_1
_geom_angle_atom_site_label_2
_geom_angle_atom_site_label_3
_geom_angle
_geom_angle_site_symmetry_1
_geom_angle_site_symmetry_3
_geom_angle_publ_flag
O2 C1 C8 124.1(5) . . ?
O2 C1 C2 115.6(6) . . ?
C8 C1 C2 120.4(6) . . ?
C3 C2 C7 117.8(6) . . ?
C3 C2 C1 119.9(6) . . ?
C7 C2 C1 122.3(6) . . ?
C2 C3 C4 121.0(11) . . ?
C2 C3 H3 119.5 . . ?
C4 C3 H3 119.5 . . ?
C5 C4 C3 120.5(11) . . ?
C5 C4 H4 119.7 . . ?
C3 C4 H4 119.7 . . ?
C4 C5 C6 119.8(8) . . ?
C4 C5 H5 120.1 . . ?
C6 C5 H5 120.1 . . ?
C5 C6 C7 120.8(7) . . ?
C5 C6 H6 119.6 . . ?
C7 C6 H6 119.6 . . ?
C6 C7 C2 119.8(7) . . ?
C6 C7 H7 120.1 . . ?
C2 C7 H7 120.1 . . ?
C9 C8 C1 125.9(6) . . ?
C9 C8 H8 117.1 . . ?
C1 C8 H8 117.1 . . ?
O1 C9 C8 122.6(6) . . ?
O1 C9 C10 117.0(6) . . ?
C8 C9 C10 120.4(6) . . ?
C15 C10 C11 118.5(8) . . ?
C15 C10 C9 118.9(6) . . ?
C11 C10 C9 122.5(7) . . ?
C10 C11 C12 120.9(9) . . ?
C10 C11 H11 119.5 . . ?
C12 C11 H11 119.5 . . ?
C13 C12 C11 119.5(8) . . ?
C13 C12 H12 120.2 . . ?
C11 C12 H12 120.2 . . ?
C14 C13 C12 121.1(9) . . ?
C14 C13 H13 119.4 . . ?
C12 C13 H13 119.4 . . ?
C13 C14 C15 118.4(10) . . ?
C13 C14 H14 120.8 . . ?
C15 C14 H14 120.8 . . ?
C10 C15 C14 121.4(8) . . ?
C10 C15 H15 119.3 . . ?
C14 C15 H15 119.3 . . ?
O3 C16 C23 124.5(6) . . ?
O3 C16 C17 115.6(6) . . ?
C23 C16 C17 120.0(6) . . ?
C22 C17 C18 117.9(6) . . ?
C22 C17 C16 122.0(6) . . ?
C18 C17 C16 120.1(6) . . ?
C17 C18 C19 120.4(6) . . ?
C17 C18 H18 119.8 . . ?
C19 C18 H18 119.8 . . ?
C20 C19 C18 121.0(7) . . ?
C20 C19 H19 119.5 . . ?
C18 C19 H19 119.5 . . ?
C21 C20 C19 118.8(7) . . ?
C21 C20 H20 120.6 . . ?
C19 C20 H20 120.6 . . ?
C20 C21 C22 121.2(7) . . ?
C20 C21 H21 119.4 . . ?
C22 C21 H21 119.4 . . ?
C17 C22 C21 120.7(7) . . ?
C17 C22 H22 119.6 . . ?
C21 C22 H22 119.6 . . ?
C16 C23 C24 125.4(7) . . ?
C16 C23 H23 117.3 . . ?
C24 C23 H23 117.3 . . ?
O4 C24 C23 123.4(10) . . ?
O4 C24 C25 116.4(9) . . ?
C23 C24 C25 120.2(8) . . ?
C26 C25 C30 119.1(10) . . ?
C26 C25 C24 123.6(9) . . ?
C30 C25 C24 117.2(9) . . ?
C27 C26 C25 120.9(8) . . ?
C27 C26 H26 119.5 . . ?
C25 C26 H26 119.5 . . ?
C26 C27 C28 120.6(9) . . ?
C26 C27 H27 119.7 . . ?
C28 C27 H27 119.7 . . ?
C29 C28 C27 120.2(12) . . ?
C29 C28 H28 119.9 . . ?
C27 C28 H28 119.9 . . ?
C28 C29 C30 119.6(11) . . ?
C28 C29 H29 120.2 . . ?
C30 C29 H29 120.2 . . ?
C25 C30 C29 119.4(10) . . ?
C25 C30 H30 120.3 . . ?
C29 C30 H30 120.3 . . ?
O6 C31 C38 124.2(10) . . ?
O6 C31 C32 116.0(10) . . ?
C38 C31 C32 119.6(9) . . ?
C37 C32 C33 116.6(10) . . ?
C37 C32 C31 124.4(10) . . ?
C33 C32 C31 118.9(10) . . ?
C34 C33 C32 121.1(10) . . ?
C34 C33 H33 119.5 . . ?
C32 C33 H33 119.5 . . ?
C35 C34 C33 121.5(11) . . ?
C35 C34 H34 119.3 . . ?
C33 C34 H34 119.3 . . ?
C34 C35 C36 119.4(11) . . ?
C34 C35 H35 120.3 . . ?
C36 C35 H35 120.3 . . ?
C37 C36 C35 118.7(8) . . ?
C37 C36 H36 120.6 . . ?
C35 C36 H36 120.6 . . ?
C36 C37 C32 122.7(8) . . ?
C36 C37 H37 118.7 . . ?
C32 C37 H37 118.7 . . ?
C39 C38 C31 123.7(7) . . ?
C39 C38 H38 118.1 . . ?
C31 C38 H38 118.1 . . ?
O5 C39 C38 123.9(7) . . ?
O5 C39 C40 114.7(7) . . ?
C38 C39 C40 121.3(6) . . ?
C45 C40 C41 116.7(7) . . ?
C45 C40 C39 121.7(6) . . ?
C41 C40 C39 121.6(6) . . ?
C42 C41 C40 121.8(7) . . ?
C42 C41 H41 119.1 . . ?
C40 C41 H41 119.1 . . ?
C43 C42 C41 119.3(8) . . ?
C43 C42 H42 120.4 . . ?
C41 C42 H42 120.4 . . ?
C44 C43 C42 119.8(8) . . ?
C44 C43 H43 120.1 . . ?
C42 C43 H43 120.1 . . ?
C43 C44 C45 119.8(9) . . ?
C43 C44 H44 120.1 . . ?
C45 C44 H44 120.1 . . ?
C40 C45 C44 122.6(8) . . ?
C40 C45 H45 118.7 . . ?
C44 C45 H45 118.7 . . ?
N1 C46 C47 125.0(7) . . ?
N1 C46 H46 117.5 . . ?
C47 C46 H46 117.5 . . ?
C48 C47 C46 118.2(7) . . ?
C48 C47 H47 120.9 . . ?
C46 C47 H47 120.9 . . ?
C47 C48 C49 118.6(7) . . ?
C47 C48 H48 120.7 . . ?
C49 C48 H48 120.7 . . ?
C48 C49 C50 120.3(7) . . ?
C48 C49 H49 119.8 . . ?
C50 C49 H49 119.8 . . ?
N1 C50 C49 121.4(6) . . ?
N1 C50 C51 115.9(6) . . ?
C49 C50 C51 122.7(6) . . ?
N2 C51 C52 122.1(6) . . ?
N2 C51 C50 116.3(5) . . ?
C52 C51 C50 121.6(6) . . ?
C55 C52 C51 119.2(7) . . ?
C55 C52 H52 120.4 . . ?
C51 C52 H52 120.4 . . ?
N2 C53 C54 124.1(6) . . ?
N2 C53 H53 118.0 . . ?
C54 C53 H53 118.0 . . ?
C53 C54 C55 116.9(6) . . ?
C53 C54 C58 124.2(7) . . ?
C55 C54 C58 118.9(6) . . ?
C52 C55 C54 119.9(7) . . ?
C52 C55 C56 123.5(8) . . ?
C54 C55 C56 116.5(7) . . ?
C55 C56 C57 111.1(7) . . ?
C55 C56 H56A 109.4 . . ?
C57 C56 H56A 109.4 . . ?
C55 C56 H56B 109.4 . . ?
C57 C56 H56B 109.4 . . ?
H56A C56 H56B 108.0 . . ?
C56 C57 C59 108.1(7) . . ?
C56 C57 C60 112.4(6) . . ?
C59 C57 C60 88.7(8) . . ?
C56 C57 H57 114.9 . . ?
C59 C57 H57 114.9 . . ?
C60 C57 H57 114.9 . . ?
C54 C58 C59 106.3(7) . . ?
C54 C58 C60 108.6(6) . . ?
C59 C58 C60 86.4(6) . . ?
C54 C58 H58 117.1 . . ?
C59 C58 H58 117.1 . . ?
C60 C58 H58 117.1 . . ?
C57 C59 C58 86.5(6) . . ?
C57 C59 H59A 114.2 . . ?
C58 C59 H59A 114.2 . . ?
C57 C59 H59B 114.2 . . ?
C58 C59 H59B 114.2 . . ?
H59A C59 H59B 111.4 . . ?
C61 C60 C62 110.4(8) . . ?
C61 C60 C57 118.1(8) . . ?
C62 C60 C57 113.3(7) . . ?
C61 C60 C58 117.5(7) . . ?
C62 C60 C58 110.8(8) . . ?
C57 C60 C58 84.5(6) . . ?
C60 C61 H61A 109.5 . . ?
C60 C61 H61B 109.5 . . ?
H61A C61 H61B 109.5 . . ?
C60 C61 H61C 109.5 . . ?
H61A C61 H61C 109.5 . . ?
H61B C61 H61C 109.5 . . ?
C60 C62 H62A 109.5 . . ?
C60 C62 H62B 109.5 . . ?
H62A C62 H62B 109.5 . . ?
C60 C62 H62C 109.5 . . ?
H62A C62 H62C 109.5 . . ?
H62B C62 H62C 109.5 . . ?
O6 Ho1 O1 77.37(14) . . ?
O6 Ho1 O2 122.4(2) . . ?
O1 Ho1 O2 72.90(13) . . ?
O6 Ho1 O4 75.13(12) . . ?
O1 Ho1 O4 77.00(14) . . ?
O2 Ho1 O4 139.5(2) . . ?
O6 Ho1 O3 145.6(2) . . ?
O1 Ho1 O3 83.03(18) . . ?
O2 Ho1 O3 76.9(3) . . ?
O4 Ho1 O3 73.1(2) . . ?
O6 Ho1 O5 72.2(2) . . ?
O1 Ho1 O5 116.72(18) . . ?
O2 Ho1 O5 78.9(3) . . ?
O4 Ho1 O5 140.0(2) . . ?
O3 Ho1 O5 142.17(12) . . ?
O6 Ho1 N2 79.08(15) . . ?
O1 Ho1 N2 147.17(14) . . ?
O2 Ho1 N2 139.77(16) . . ?
O4 Ho1 N2 75.08(15) . . ?
O3 Ho1 N2 104.75(17) . . ?
O5 Ho1 N2 76.58(17) . . ?
O6 Ho1 N1 132.4(2) . . ?
O1 Ho1 N1 147.95(16) . . ?
O2 Ho1 N1 79.19(11) . . ?
O4 Ho1 N1 117.7(2) . . ?
O3 Ho1 N1 75.5(3) . . ?
O5 Ho1 N1 71.7(3) . . ?
N2 Ho1 N1 63.06(15) . . ?
C46 N1 C50 116.6(5) . . ?
C46 N1 Ho1 122.2(4) . . ?
C50 N1 Ho1 119.0(4) . . ?
C53 N2 C51 117.7(5) . . ?
C53 N2 Ho1 121.0(4) . . ?
C51 N2 Ho1 118.9(4) . . ?
C9 O1 Ho1 132.5(4) . . ?
C1 O2 Ho1 129.1(5) . . ?
C16 O3 Ho1 130.6(6) . . ?
C24 O4 Ho1 130.1(6) . . ?
C39 O5 Ho1 132.8(6) . . ?
C31 O6 Ho1 135.3(6) . . ?

loop_
_geom_bond_atom_site_label_1
_geom_bond_atom_site_label_2
_geom_bond_distance
_geom_bond_site_symmetry_2
_geom_bond_publ_flag
C1 O2 1.283(8) . ?
C1 C8 1.400(8) . ?
C1 C2 1.507(8) . ?
C2 C3 1.359(11) . ?
C2 C7 1.395(8) . ?
C3 C4 1.390(7) . ?
C3 H3 0.9300 . ?
C4 C5 1.328(13) . ?
C4 H4 0.9300 . ?
C5 C6 1.361(10) . ?
C5 H5 0.9300 . ?
C6 C7 1.374(9) . ?
C6 H6 0.9300 . ?
C7 H7 0.9300 . ?
C8 C9 1.367(8) . ?
C8 H8 0.9300 . ?
C9 O1 1.269(6) . ?
C9 C10 1.494(9) . ?
C10 C15 1.369(11) . ?
C10 C11 1.360(9) . ?
C11 C12 1.376(10) . ?
C11 H11 0.9300 . ?
C12 C13 1.371(11) . ?
C12 H12 0.9300 . ?
C13 C14 1.347(12) . ?
C13 H13 0.9300 . ?
C14 C15 1.396(11) . ?
C14 H14 0.9300 . ?
C15 H15 0.9300 . ?
C16 O3 1.268(9) . ?
C16 C23 1.380(8) . ?
C16 C17 1.514(8) . ?
C17 C22 1.361(8) . ?
C17 C18 1.374(8) . ?
C18 C19 1.372(8) . ?
C18 H18 0.9300 . ?
C19 C20 1.354(10) . ?
C19 H19 0.9300 . ?
C20 C21 1.339(10) . ?
C20 H20 0.9300 . ?
C21 C22 1.377(9) . ?
C21 H21 0.9300 . ?
C22 H22 0.9300 . ?
C23 C24 1.400(11) . ?
C23 H23 0.9300 . ?
C24 O4 1.275(10) . ?
C24 C25 1.507(16) . ?
C25 C26 1.373(12) . ?
C25 C30 1.376(12) . ?
C26 C27 1.343(9) . ?
C26 H26 0.9300 . ?
C27 C28 1.358(14) . ?
C27 H27 0.9300 . ?
C28 C29 1.362(17) . ?
C28 H28 0.9300 . ?
C29 C30 1.393(15) . ?
C29 H29 0.9300 . ?
C30 H30 0.9300 . ?
C31 O6 1.268(11) . ?
C31 C38 1.402(12) . ?
C31 C32 1.497(16) . ?
C32 C37 1.387(12) . ?
C32 C33 1.396(14) . ?
C33 C34 1.371(15) . ?
C33 H33 0.9300 . ?
C34 C35 1.360(17) . ?
C34 H34 0.9300 . ?
C35 C36 1.396(15) . ?
C35 H35 0.9300 . ?
C36 C37 1.382(9) . ?
C36 H36 0.9300 . ?
C37 H37 0.9300 . ?
C38 C39 1.390(9) . ?
C38 H38 0.9300 . ?
C39 O5 1.277(9) . ?
C39 C40 1.492(8) . ?
C40 C45 1.350(9) . ?
C40 C41 1.377(8) . ?
C41 C42 1.381(10) . ?
C41 H41 0.9300 . ?
C42 C43 1.366(12) . ?
C42 H42 0.9300 . ?
C43 C44 1.347(11) . ?
C43 H43 0.9300 . ?
C44 C45 1.379(10) . ?
C44 H44 0.9300 . ?
C45 H45 0.9300 . ?
C46 N1 1.334(7) . ?
C46 C47 1.368(8) . ?
C46 H46 0.9300 . ?
C47 C48 1.365(11) . ?
C47 H47 0.9300 . ?
C48 C49 1.373(9) . ?
C48 H48 0.9300 . ?
C49 C50 1.383(8) . ?
C49 H49 0.9300 . ?
C50 N1 1.350(8) . ?
C50 C51 1.476(8) . ?
C51 N2 1.362(7) . ?
C51 C52 1.375(8) . ?
C52 C55 1.379(11) . ?
C52 H52 0.9300 . ?
C53 N2 1.330(7) . ?
C53 C54 1.392(7) . ?
C53 H53 0.9300 . ?
C54 C55 1.394(10) . ?
C54 C58 1.489(8) . ?
C55 C56 1.514(9) . ?
C56 C57 1.524(12) . ?
C56 H56A 0.9700 . ?
C56 H56B 0.9700 . ?
C57 C59 1.530(11) . ?
C57 C60 1.565(12) . ?
C57 H57 0.9800 . ?
C58 C59 1.568(10) . ?
C58 C60 1.594(11) . ?
C58 H58 0.9800 . ?
C59 H59A 0.9700 . ?
C59 H59B 0.9700 . ?
C60 C61 1.504(12) . ?
C60 C62 1.508(11) . ?
C61 H61A 0.9600 . ?
C61 H61B 0.9600 . ?
C61 H61C 0.9600 . ?
C62 H62A 0.9600 . ?
C62 H62B 0.9600 . ?
C62 H62C 0.9600 . ?
Ho1 O6 2.296(5) . ?
Ho1 O1 2.306(4) . ?
Ho1 O2 2.317(3) . ?
Ho1 O4 2.322(5) . ?
Ho1 O3 2.327(6) . ?
Ho1 O5 2.333(6) . ?
Ho1 N2 2.539(4) . ?
Ho1 N1 2.563(4) . ?
